data_8103130
loop_
_publ_author_name
'De-Qiang Qi'
'Yi-Ping Zhang'
'Xue-Jie Wang'
'Piao-Piao Lin'
'Fen-Fen Ni'
'Tian-Hao Kong'

_publ_contact_author 'De-Qiang Qi'
_publ_section_title
;
 Crystal structure of bis(1-benzoylacetone)-p-naphthalenediimine,
 C30H26N2O2
;
_journal_issue 1
_journal_name_full 'Zeitschrift f\"ur Kristallographie - New Crystal Structures'
_journal_page_first 101
_journal_volume 226
_journal_year 2011
_chemical_formula_moiety 'C30 H26 N2 O2'
_chemical_formula_sum 'C30 H26 N2 O2'
_chemical_formula_weight 446.53
_chemical_name_systematic
; 
bis(1-benzoylacetone)-<i>p</i>-naphthalenedi-imine,
C~30~H~26~N~2~O~2~ 
;
_space_group_IT_number 14
_symmetry_cell_setting monoclinic
_symmetry_space_group_name_Hall '-P 2ybc'
_symmetry_space_group_name_H-M 'P 1 21/c 1'
_atom_sites_solution_hydrogens geom
_atom_sites_solution_primary direct
_atom_sites_solution_secondary difmap
_audit_creation_method SHELXL-97
_cell_angle_alpha 90.00
_cell_angle_beta 104.205(4)
_cell_angle_gamma 90.00
_cell_formula_units_Z 2
_cell_length_a 7.462(2)
_cell_length_b 16.556(6)
_cell_length_c 9.607(3)
_cell_measurement_reflns_used 1672
_cell_measurement_temperature 298(2)
_cell_measurement_theta_max 27.468
_cell_measurement_theta_min 2.509
_cell_volume 1150.6(6)
_computing_cell_refinement 'Bruker SMART'
_computing_data_collection 'Bruker SMART'
_computing_data_reduction 'Bruker SAINT'
_computing_molecular_graphics 'Bruker SHELXTL'
_computing_publication_material 'Bruker SHELXTL'
_computing_structure_refinement 'SHELXL-97 (Sheldrick, 1997)'
_computing_structure_solution 'SHELXS-97 (Sheldrick, 1990)'
_diffrn_ambient_temperature 298(2)
_diffrn_measured_fraction_theta_full 0.999
_diffrn_measured_fraction_theta_max 0.999
_diffrn_measurement_device_type 'CCD area detector'
_diffrn_measurement_method 'phi and omega scans'
_diffrn_radiation_monochromator graphite
_diffrn_radiation_source 'fine-focus sealed tube'
_diffrn_radiation_type MoK\a
_diffrn_radiation_wavelength 0.71073
_diffrn_reflns_av_R_equivalents 0.0360
_diffrn_reflns_av_sigmaI/netI 0.0474
_diffrn_reflns_limit_h_max 9
_diffrn_reflns_limit_h_min -8
_diffrn_reflns_limit_k_max 20
_diffrn_reflns_limit_k_min -16
_diffrn_reflns_limit_l_max 11
_diffrn_reflns_limit_l_min -11
_diffrn_reflns_number 5835
_diffrn_reflns_theta_full 25.50
_diffrn_reflns_theta_max 25.50
_diffrn_reflns_theta_min 2.46
_exptl_absorpt_coefficient_mu 0.081
_exptl_absorpt_correction_type none
_exptl_crystal_colour yellow
_exptl_crystal_density_diffrn 1.289
_exptl_crystal_density_method 'not measured'
_exptl_crystal_description block
_exptl_crystal_F_000 472
_exptl_crystal_size_max 0.30
_exptl_crystal_size_mid 0.25
_exptl_crystal_size_min 0.20
_refine_diff_density_max 0.149
_refine_diff_density_min -0.202
_refine_diff_density_rms 0.038
_refine_ls_extinction_method none
_refine_ls_goodness_of_fit_ref 0.974
_refine_ls_hydrogen_treatment constr
_refine_ls_matrix_type full
_refine_ls_number_parameters 156
_refine_ls_number_reflns 2132
_refine_ls_number_restraints 0
_refine_ls_restrained_S_all 0.974
_refine_ls_R_factor_all 0.0641
_refine_ls_R_factor_gt 0.0434
_refine_ls_shift/su_max 0.000
_refine_ls_shift/su_mean 0.000
_refine_ls_structure_factor_coef Fsqd
_refine_ls_weighting_details 'calc w=1/[\s^2^(Fo^2^)+(0.0535P)^2^+0.0000P] where P=(Fo^2^+2Fc^2^)/3'
_refine_ls_weighting_scheme calc
_refine_ls_wR_factor_gt 0.0949
_refine_ls_wR_factor_ref 0.1034
_reflns_number_gt 1566
_reflns_number_total 2132
_reflns_threshold_expression >2sigma(I)
_cod_data_source_file 1267-3350.cff
_cod_data_source_block 101022em
_cod_depositor_comments
;
The following automatic conversions were performed:

'_symmetry_cell_setting' value 'Monoclinic' changed to 'monoclinic'
according to /home/saulius/struct/CIF-dictionaries/cif_core.dic
dictionary named 'cif_core.dic' version 2.4.1 from 2010-06-29.

Automatic conversion script
Id: cif_fix_values 1715 2011-07-08 13:25:40Z adriana 
;
_cod_original_cell_volume 1150.5(7)
_cod_original_sg_symbol_H-M P2(1)/c
_cod_database_code 8103130

loop_
_symmetry_equiv_pos_as_xyz
'x, y, z'
'-x, y+1/2, -z+1/2'
'-x, -y, -z'
'x, -y-1/2, z-1/2'

loop_
_atom_site_label
_atom_site_type_symbol
_atom_site_fract_x
_atom_site_fract_y
_atom_site_fract_z
_atom_site_U_iso_or_equiv
_atom_site_adp_type
_atom_site_occupancy
_atom_site_symmetry_multiplicity
_atom_site_calc_flag
_atom_site_refinement_flags
C1 C 0.5009(2) 0.23857(11) 0.45313(18) 0.0368(4) Uani 1 1 d .
H1A H 0.4837 0.2737 0.3714 0.055 Uiso 1 1 calc R
H1B H 0.4797 0.1837 0.4211 0.055 Uiso 1 1 calc R
H1C H 0.6249 0.2440 0.5110 0.055 Uiso 1 1 calc R
C2 C 0.3674(2) 0.26092(10) 0.54009(16) 0.0292(4) Uani 1 1 d .
C3 C 0.2378(2) 0.20656(10) 0.56142(17) 0.0309(4) Uani 1 1 d .
H3 H 0.2412 0.1545 0.5260 0.037 Uiso 1 1 calc R
C4 C 0.0988(2) 0.22522(10) 0.63452(16) 0.0288(4) Uani 1 1 d .
C5 C -0.0406(2) 0.16181(10) 0.64382(16) 0.0279(4) Uani 1 1 d .
C6 C -0.0927(2) 0.10225(11) 0.53913(18) 0.0343(4) Uani 1 1 d .
H6 H -0.0379 0.1007 0.4621 0.041 Uiso 1 1 calc R
C7 C -0.2247(2) 0.04565(11) 0.5486(2) 0.0420(5) Uani 1 1 d .
H7 H -0.2597 0.0067 0.4774 0.050 Uiso 1 1 calc R
C8 C -0.3048(2) 0.04669(12) 0.6636(2) 0.0432(5) Uani 1 1 d .
H8 H -0.3921 0.0079 0.6709 0.052 Uiso 1 1 calc R
C9 C -0.2551(2) 0.10549(11) 0.76805(19) 0.0397(5) Uani 1 1 d .
H9 H -0.3095 0.1064 0.8454 0.048 Uiso 1 1 calc R
C10 C -0.1249(2) 0.16297(11) 0.75786(17) 0.0330(4) Uani 1 1 d .
H10 H -0.0932 0.2028 0.8279 0.040 Uiso 1 1 calc R
C11 C 0.2482(2) 0.47883(10) 0.42918(16) 0.0313(4) Uani 1 1 d .
H11 H 0.1634 0.4380 0.4316 0.038 Uiso 1 1 calc R
C12 C 0.4360(2) 0.46846(10) 0.50276(15) 0.0263(4) Uani 1 1 d .
C13 C 0.5013(2) 0.39800(10) 0.58296(16) 0.0295(4) Uani 1 1 d .
C14 C 0.6840(2) 0.39008(11) 0.65223(17) 0.0354(4) Uani 1 1 d .
H14 H 0.7251 0.3434 0.7043 0.042 Uiso 1 1 calc R
C15 C 0.8094(2) 0.45215(11) 0.64496(17) 0.0363(4) Uani 1 1 d .
H15 H 0.9336 0.4460 0.6915 0.044 Uiso 1 1 calc R
N1 N 0.37211(18) 0.33621(8) 0.59298(14) 0.0321(4) Uani 1 1 d .
H1 H 0.2777 0.3474 0.6378 0.051(6) Uiso 1 1 d R
O1 O 0.08749(15) 0.29252(7) 0.69204(12) 0.0379(3) Uani 1 1 d .

loop_
_atom_site_aniso_label
_atom_site_aniso_U_11
_atom_site_aniso_U_22
_atom_site_aniso_U_33
_atom_site_aniso_U_23
_atom_site_aniso_U_13
_atom_site_aniso_U_12
C1 0.0362(10) 0.0354(11) 0.0412(9) -0.0017(8) 0.0139(8) -0.0003(8)
C2 0.0306(9) 0.0283(10) 0.0282(8) 0.0032(7) 0.0065(7) 0.0048(7)
C3 0.0338(9) 0.0232(10) 0.0373(9) -0.0008(7) 0.0117(7) 0.0003(7)
C4 0.0295(9) 0.0278(10) 0.0276(8) 0.0038(7) 0.0042(7) 0.0046(7)
C5 0.0226(8) 0.0300(10) 0.0308(8) 0.0052(7) 0.0059(6) 0.0054(7)
C6 0.0279(9) 0.0379(11) 0.0372(9) -0.0027(8) 0.0080(7) 0.0026(8)
C7 0.0332(10) 0.0381(11) 0.0525(11) -0.0064(9) 0.0065(8) -0.0021(8)
C8 0.0298(10) 0.0373(12) 0.0627(12) 0.0088(10) 0.0119(9) -0.0031(8)
C9 0.0352(10) 0.0425(12) 0.0446(10) 0.0095(9) 0.0162(8) 0.0030(9)
C10 0.0315(9) 0.0335(11) 0.0339(9) 0.0039(8) 0.0076(7) 0.0059(8)
C11 0.0271(9) 0.0319(10) 0.0344(9) -0.0040(8) 0.0066(7) -0.0045(7)
C12 0.0269(8) 0.0287(10) 0.0243(7) -0.0043(7) 0.0085(6) 0.0007(7)
C13 0.0318(9) 0.0285(10) 0.0305(8) -0.0021(7) 0.0121(7) -0.0016(7)
C14 0.0350(10) 0.0341(11) 0.0355(9) 0.0054(8) 0.0059(7) 0.0054(8)
C15 0.0266(9) 0.0428(12) 0.0364(9) 0.0008(8) 0.0015(7) 0.0005(8)
N1 0.0337(8) 0.0260(9) 0.0412(8) 0.0011(7) 0.0180(6) -0.0004(6)
O1 0.0393(7) 0.0321(8) 0.0458(7) -0.0036(6) 0.0170(5) 0.0014(5)

loop_
_atom_type_symbol
_atom_type_description
_atom_type_scat_dispersion_real
_atom_type_scat_dispersion_imag
_atom_type_scat_source
C C 0.0033 0.0016 'International Tables Vol C Tables 4.2.6.8 and 6.1.1.4'
H H 0.0000 0.0000 'International Tables Vol C Tables 4.2.6.8 and 6.1.1.4'
N N 0.0061 0.0033 'International Tables Vol C Tables 4.2.6.8 and 6.1.1.4'
O O 0.0106 0.0060 'International Tables Vol C Tables 4.2.6.8 and 6.1.1.4'

loop_
_geom_angle_atom_site_label_1
_geom_angle_atom_site_label_2
_geom_angle_atom_site_label_3
_geom_angle
_geom_angle_site_symmetry_1
_geom_angle_site_symmetry_3
C2 C1 H1A 109.5 . .
C2 C1 H1B 109.5 . .
H1A C1 H1B 109.5 . .
C2 C1 H1C 109.5 . .
H1A C1 H1C 109.5 . .
H1B C1 H1C 109.5 . .
N1 C2 C3 120.39(15) . .
N1 C2 C1 118.81(15) . .
C3 C2 C1 120.76(16) . .
C2 C3 C4 123.87(16) . .
C2 C3 H3 118.1 . .
C4 C3 H3 118.1 . .
O1 C4 C3 123.09(15) . .
O1 C4 C5 118.26(15) . .
C3 C4 C5 118.65(15) . .
C10 C5 C6 118.57(16) . .
C10 C5 C4 119.52(15) . .
C6 C5 C4 121.88(15) . .
C7 C6 C5 120.69(16) . .
C7 C6 H6 119.7 . .
C5 C6 H6 119.7 . .
C6 C7 C8 120.10(17) . .
C6 C7 H7 119.9 . .
C8 C7 H7 119.9 . .
C7 C8 C9 119.90(17) . .
C7 C8 H8 120.0 . .
C9 C8 H8 120.0 . .
C10 C9 C8 120.15(17) . .
C10 C9 H9 119.9 . .
C8 C9 H9 119.9 . .
C9 C10 C5 120.56(17) . .
C9 C10 H10 119.7 . .
C5 C10 H10 119.7 . .
C15 C11 C12 120.68(15) 3_666 .
C15 C11 H11 119.7 3_666 .
C12 C11 H11 119.7 . .
C13 C12 C11 122.49(15) . .
C13 C12 C12 118.65(17) . 3_666
C11 C12 C12 118.86(18) . 3_666
C14 C13 C12 120.79(15) . .
C14 C13 N1 120.53(15) . .
C12 C13 N1 118.67(14) . .
C13 C14 C15 120.18(16) . .
C13 C14 H14 119.9 . .
C15 C14 H14 119.9 . .
C11 C15 C14 120.84(16) 3_666 .
C11 C15 H15 119.6 3_666 .
C14 C15 H15 119.6 . .
C2 N1 C13 126.58(14) . .
C2 N1 H1 114.0 . .
C13 N1 H1 119.4 . .

loop_
_geom_bond_atom_site_label_1
_geom_bond_atom_site_label_2
_geom_bond_distance
_geom_bond_site_symmetry_2
C1 C2 1.495(2) .
C1 H1A 0.9600 .
C1 H1B 0.9600 .
C1 H1C 0.9600 .
C2 N1 1.343(2) .
C2 C3 1.373(2) .
C3 C4 1.422(2) .
C3 H3 0.9300 .
C4 O1 1.256(2) .
C4 C5 1.496(2) .
C5 C10 1.391(2) .
C5 C6 1.394(2) .
C6 C7 1.378(2) .
C6 H6 0.9300 .
C7 C8 1.379(2) .
C7 H7 0.9300 .
C8 C9 1.382(3) .
C8 H8 0.9300 .
C9 C10 1.381(2) .
C9 H9 0.9300 .
C10 H10 0.9300 .
C11 C15 1.359(2) 3_666
C11 C12 1.417(2) .
C11 H11 0.9300 .
C12 C13 1.417(2) .
C12 C12 1.425(3) 3_666
C13 C14 1.369(2) .
C13 N1 1.425(2) .
C14 C15 1.403(2) .
C14 H14 0.9300 .
C15 C11 1.359(2) 3_666
C15 H15 0.9300 .
N1 H1 0.9302 .

loop_
_geom_hbond_atom_site_label_D
_geom_hbond_atom_site_label_H
_geom_hbond_atom_site_label_A
_geom_hbond_distance_DH
_geom_hbond_distance_HA
_geom_hbond_distance_DA
_geom_hbond_angle_DHA
N1 H1 O1 0.93 1.86 2.6328(18) 138.4

loop_
_geom_torsion_atom_site_label_1
_geom_torsion_atom_site_label_2
_geom_torsion_atom_site_label_3
_geom_torsion_atom_site_label_4
_geom_torsion
_geom_torsion_site_symmetry_1
_geom_torsion_site_symmetry_4
N1 C2 C3 C4 2.0(2) . .
C1 C2 C3 C4 -175.60(13) . .
C2 C3 C4 O1 -3.3(2) . .
C2 C3 C4 C5 176.77(14) . .
O1 C4 C5 C10 -26.7(2) . .
C3 C4 C5 C10 153.16(14) . .
O1 C4 C5 C6 151.64(15) . .
C3 C4 C5 C6 -28.5(2) . .
C10 C5 C6 C7 -0.1(2) . .
C4 C5 C6 C7 -178.50(15) . .
C5 C6 C7 C8 -1.0(3) . .
C6 C7 C8 C9 1.2(3) . .
C7 C8 C9 C10 -0.3(3) . .
C8 C9 C10 C5 -0.8(3) . .
C6 C5 C10 C9 1.0(2) . .
C4 C5 C10 C9 179.45(15) . .
C15 C11 C12 C13 179.07(15) 3_666 .
C15 C11 C12 C12 -0.3(3) 3_666 3_666
C11 C12 C13 C14 179.78(15) . .
C12 C12 C13 C14 -0.9(3) 3_666 .
C11 C12 C13 N1 -1.7(2) . .
C12 C12 C13 N1 177.67(17) 3_666 .
C12 C13 C14 C15 0.2(2) . .
N1 C13 C14 C15 -178.30(15) . .
C13 C14 C15 C11 0.7(3) . 3_666
C3 C2 N1 C13 178.04(15) . .
C1 C2 N1 C13 -4.3(2) . .
C14 C13 N1 C2 -66.4(2) . .
C12 C13 N1 C2 115.09(18) . .
